data_9013882
loop_
_publ_author_name
'Armbruster, T.'
'Galuskin, E. V.'
'Reznitsky, L. Z.'
'Sklyarov, E. V.'

_publ_section_title
;X-ray structural investigation of the oxyvanite (V3O5) - berdesinskiite
 (V2TiO5) series: V4+ substituting for octahedrally coordinated Ti4+ Locality:
 Pereval marble quarry, Sludyanka complex, south of Lake Baikal, Russia
 Sample: Crystal I-2-7
;
_journal_name_full 'European Journal of Mineralogy'
_journal_page_first 885
_journal_page_last 891
_journal_paper_doi 10.1127/0935-1221/2009/0021-1951
_journal_volume 21
_journal_year 2009
_chemical_compound_source 'Pereval marble quarry, Sludyanka complex, south of Lake Baikal, Russia'
_chemical_formula_sum 'Cr0.328 O5 Ti0.407 V2.263'
_chemical_name_mineral Oxyvanite
_space_group_IT_number 15
_symmetry_space_group_name_Hall '-C 2yc'
_symmetry_space_group_name_H-M 'C 1 2/c 1'
_cell_angle_alpha 90
_cell_angle_beta 111.13
_cell_angle_gamma 90
_cell_length_a 10.0299
_cell_length_b 5.0505
_cell_length_c 6.999
_cell_formula_units_Z 4
_cell_volume 330.704
_database_code_amcsd 0007328
_exptl_crystal_density_diffrn 4.656
_cod_original_formula_sum 'V2.263 Ti.407 Cr.328 O5'
_cod_database_code 9013882

loop_
_space_group_symop_operation_xyz
x,y,z
1/2+x,1/2+y,z
x,-y,1/2+z
1/2+x,1/2-y,1/2+z
-x,y,1/2-z
1/2-x,1/2+y,1/2-z
-x,-y,-z
1/2-x,1/2-y,-z

loop_
_atom_site_aniso_label
_atom_site_aniso_U_11
_atom_site_aniso_U_22
_atom_site_aniso_U_33
_atom_site_aniso_U_12
_atom_site_aniso_U_13
_atom_site_aniso_U_23
V4+1 0.00700 0.00420 0.00645 0.00085 0.00368 0.00075
Ti4+1 0.00700 0.00420 0.00645 0.00085 0.00368 0.00075
V3+2 0.01035 0.00806 0.00930 0.00140 0.00630 0.00182
Cr3+2 0.01035 0.00806 0.00930 0.00140 0.00630 0.00182
O1 0.00900 0.00860 0.01210 -0.00080 0.00270 -0.00120
O2 0.01000 0.00580 0.00760 -0.00100 0.00480 -0.00160
O3 0.00940 0.00500 0.00800 0.00000 0.00510 0.00000

loop_
_atom_site_label
_atom_site_fract_x
_atom_site_fract_y
_atom_site_fract_z
_atom_site_occupancy
_atom_site_U_iso_or_equiv
V4+1 0.00000 0.00000 0.00000 0.59300 0.00557
Ti4+1 0.00000 0.00000 0.00000 0.40700 0.00557
V3+2 -0.12871 -0.50005 -0.21740 0.83500 0.00847
Cr3+2 -0.12871 -0.50005 -0.21740 0.16400 0.00847
O1 0.19284 0.15440 0.15360 1.00000 0.01020
O2 0.08080 -0.34340 -0.05700 1.00000 0.00740
O3 0.00000 0.19310 -0.25000 1.00000 0.00690

loop_
_cod_related_entry_id
_cod_related_entry_database
_cod_related_entry_code
1 AMCSD 0007328
